data_4332765
loop_
_publ_author_name
'Ho, Soo Yei'
'Cheng, Eddie Chung-Chin'
'Tiekink, Edward R. T.'
'Yam, Vivian Wing-Wah'

_publ_section_title
;
 Luminescent Phosphine Gold(I) Thiolates:&#x00A0; Correlation between
 Crystal Structure and Photoluminescent Properties in
 [R3PAu{SC(OMe)NC6H4NO2-4}] (R = Et, Cy, Ph) and
 [(Ph2P-R-PPh2){AuSC(OMe)NC6H4NO2-4}2] (R = CH2, (CH2)2, (CH2)3, (CH2)4,
 Fc)
;
_journal_issue 20
_journal_name_full 'Inorganic Chemistry'
_journal_page_first 8165
_journal_page_last 8174
_journal_paper_doi 10.1021/ic0608243
_journal_volume 45
_journal_year 2006
_chemical_formula_sum 'C52 H44 Au2 Cl6 Fe N4 O6 P2 S2'
_chemical_formula_weight 1609.45
_space_group_IT_number 15
_symmetry_cell_setting monoclinic
_symmetry_space_group_name_Hall '-C 2yc'
_symmetry_space_group_name_H-M 'C 1 2/c 1'
_atom_sites_solution_hydrogens geom
_atom_sites_solution_primary direct
_atom_sites_solution_secondary difmap
_audit_creation_method SHELXL-97
_cell_angle_alpha 90
_cell_angle_beta 109.478(1)
_cell_angle_gamma 90
_cell_formula_units_Z 4
_cell_length_a 23.1341(11)
_cell_length_b 12.1157(6)
_cell_length_c 21.9265(10)
_cell_measurement_reflns_used 6941
_cell_measurement_temperature 223(2)
_cell_measurement_theta_max 29.1
_cell_measurement_theta_min 2.3
_cell_volume 5794.0(5)
_computing_cell_refinement 'SAINT (Bruker, 2000)'
_computing_data_collection 'SMART (Bruker, 2000)'
_computing_data_reduction 'SHELXTL (Bruker, 2000)'
_computing_molecular_graphics 'ORTEPII (Johnson, 1976)'
_computing_publication_material 'SHEXLTL (Bruker, 2000)'
_computing_structure_refinement 'SHELXL-97 (Sheldrick, 1997)'
_computing_structure_solution 'PATTY in DIRDIF92 (Beurskens et al., 1992)'
_diffrn_ambient_temperature 223(2)
_diffrn_measured_fraction_theta_full 0.991
_diffrn_measured_fraction_theta_max 0.991
_diffrn_measurement_device_type 'Bruker AXS SMART CCD'
_diffrn_measurement_method '\w & \f scans'
_diffrn_radiation_monochromator graphite
_diffrn_radiation_source 'fine-focus sealed tube'
_diffrn_radiation_type MoK\a
_diffrn_radiation_wavelength 0.71069
_diffrn_reflns_av_R_equivalents 0.035
_diffrn_reflns_av_sigmaI/netI 0.047
_diffrn_reflns_limit_h_max 28
_diffrn_reflns_limit_h_min -32
_diffrn_reflns_limit_k_max 15
_diffrn_reflns_limit_k_min -17
_diffrn_reflns_limit_l_max 30
_diffrn_reflns_limit_l_min -27
_diffrn_reflns_number 23917
_diffrn_reflns_theta_full 30.0
_diffrn_reflns_theta_max 30.0
_diffrn_reflns_theta_min 1.9
_diffrn_standards_decay_% 0
_diffrn_standards_number 0
_exptl_absorpt_coefficient_mu 5.754
_exptl_absorpt_correction_T_max 1
_exptl_absorpt_correction_T_min 0.469
_exptl_absorpt_correction_type multi-scan
_exptl_absorpt_process_details '(SADABS, Bruker, 2000 & Blessing, 1995)'
_exptl_crystal_colour yellow
_exptl_crystal_density_diffrn 1.845
_exptl_crystal_density_method 'not measured'
_exptl_crystal_description needle
_exptl_crystal_F_000 3120
_exptl_crystal_size_max 0.36
_exptl_crystal_size_mid 0.08
_exptl_crystal_size_min 0.05
_refine_diff_density_max 1.10
_refine_diff_density_min -1.39
_refine_diff_density_rms 0.423
_refine_ls_extinction_method none
_refine_ls_goodness_of_fit_ref 1.05
_refine_ls_hydrogen_treatment mixed
_refine_ls_matrix_type full
_refine_ls_number_parameters 340
_refine_ls_number_reflns 8396
_refine_ls_number_restraints 0
_refine_ls_restrained_S_all 1.05
_refine_ls_R_factor_all 0.048
_refine_ls_R_factor_gt 0.031
_refine_ls_shift/su_max 0.001
_refine_ls_shift/su_mean 0.000
_refine_ls_structure_factor_coef Fsqd
_refine_ls_weighting_details 'calc w=1/[\s^2^(Fo^2^)+(0.0454P)^2^] where P=(Fo^2^+2Fc^2^)/3'
_refine_ls_weighting_scheme calc
_refine_ls_wR_factor_gt 0.070
_refine_ls_wR_factor_ref 0.087
_reflns_number_gt 6594
_reflns_number_total 8396
_reflns_threshold_expression I>2\s(I)
_cod_data_source_file ic0608243sup5.cif
_cod_data_source_block Fc[Au(SC(OMe)=NC6H4NO2-p)]2.2CHCl3
_cod_original_sg_symbol_H-M C2/c
_cod_database_code 4332765

loop_
_symmetry_equiv_pos_as_xyz
'x, y, z'
'-x, y, -z+1/2'
'x+1/2, y+1/2, z'
'-x+1/2, y+1/2, -z+1/2'
'-x, -y, -z'
'x, -y, z-1/2'
'-x+1/2, -y+1/2, -z'
'x+1/2, -y+1/2, z-1/2'

loop_
_atom_site_label
_atom_site_type_symbol
_atom_site_fract_x
_atom_site_fract_y
_atom_site_fract_z
_atom_site_U_iso_or_equiv
_atom_site_adp_type
_atom_site_occupancy
_atom_site_symmetry_multiplicity
_atom_site_calc_flag
_atom_site_refinement_flags
Au1 Au 0.012373(6) 0.127760(11) 0.187604(7) 0.02354(5) Uani 1 1 d .
Fe Fe 0.0000 -0.20048(6) 0.2500 0.02044(15) Uani 1 2 d S
Cl1 Cl 0.54297(11) -0.06935(14) 0.58520(9) 0.1001(7) Uani 1 1 d .
Cl2 Cl 0.58083(8) 0.06625(13) 0.69947(7) 0.0665(4) Uani 1 1 d .
Cl3 Cl 0.58808(10) 0.14990(15) 0.58038(9) 0.0815(5) Uani 1 1 d .
S1 S -0.05835(4) 0.27161(8) 0.16230(5) 0.0283(2) Uani 1 1 d .
P1 P 0.08384(4) -0.00708(7) 0.20450(5) 0.02184(19) Uani 1 1 d .
O1 O -0.12503(14) 0.1031(2) 0.10540(16) 0.0383(7) Uani 1 1 d .
O2 O -0.1905(2) 0.7809(3) 0.0458(2) 0.0877(18) Uani 1 1 d .
O3 O -0.2384(2) 0.7607(4) 0.1136(3) 0.0989(19) Uani 1 1 d .
N1 N -0.17488(15) 0.2665(3) 0.0810(2) 0.0379(9) Uani 1 1 d .
N2 N -0.2100(2) 0.7237(4) 0.0801(3) 0.0687(17) Uani 1 1 d .
C1 C -0.12663(17) 0.2144(3) 0.11110(19) 0.0266(8) Uani 1 1 d .
C2 C -0.17819(18) 0.3813(3) 0.0843(2) 0.0329(9) Uani 1 1 d .
C3 C -0.1645(2) 0.4479(4) 0.0402(3) 0.0427(11) Uani 1 1 d .
H3 H -0.1478 0.4167 0.0105 0.051 Uiso 1 1 calc R
C4 C -0.1751(2) 0.5607(4) 0.0390(3) 0.0479(12) Uani 1 1 d .
H4 H -0.1658 0.6058 0.0086 0.057 Uiso 1 1 calc R
C5 C -0.1990(2) 0.6051(4) 0.0820(3) 0.0419(12) Uani 1 1 d .
C6 C -0.2121(2) 0.5420(4) 0.1269(3) 0.0525(13) Uani 1 1 d .
H6 H -0.2283 0.5743 0.1567 0.063 Uiso 1 1 calc R
C7 C -0.2013(2) 0.4300(4) 0.1282(2) 0.0449(11) Uani 1 1 d .
H7 H -0.2098 0.3860 0.1595 0.054 Uiso 1 1 calc R
C8 C -0.1816(2) 0.0534(4) 0.0640(3) 0.0521(14) Uani 1 1 d .
H8A H -0.2151 0.0748 0.0789 0.078 Uiso 1 1 calc R
H8B H -0.1775 -0.0263 0.0656 0.078 Uiso 1 1 calc R
H8C H -0.1901 0.0786 0.0199 0.078 Uiso 1 1 calc R
C9 C 0.07864(16) -0.1239(3) 0.25303(19) 0.0224(7) Uani 1 1 d .
C10 C 0.07149(16) -0.1197(3) 0.31489(19) 0.0238(7) Uani 1 1 d .
H10 H 0.0692 -0.0552 0.3378 0.029 Uiso 1 1 calc R
C11 C 0.06832(17) -0.2294(3) 0.3363(2) 0.0302(8) Uani 1 1 d .
H11 H 0.0632 -0.2501 0.3755 0.036 Uiso 1 1 calc R
C12 C 0.07430(17) -0.3025(3) 0.2880(2) 0.0302(9) Uani 1 1 d .
H12 H 0.0741 -0.3800 0.2899 0.036 Uiso 1 1 calc R
C13 C 0.08059(15) -0.2390(3) 0.2371(2) 0.0261(8) Uani 1 1 d .
H13 H 0.0853 -0.2667 0.1989 0.031 Uiso 1 1 calc R
C14 C 0.08188(18) -0.0714(3) 0.1293(2) 0.0283(8) Uani 1 1 d .
C15 C 0.0254(2) -0.0829(4) 0.0798(2) 0.0398(10) Uani 1 1 d .
H15 H -0.0101 -0.0512 0.0841 0.048 Uiso 1 1 calc R
C16 C 0.0220(3) -0.1415(4) 0.0241(2) 0.0504(13) Uani 1 1 d .
H16 H -0.0159 -0.1494 -0.0093 0.060 Uiso 1 1 calc R
C17 C 0.0739(3) -0.1878(4) 0.0177(2) 0.0563(15) Uani 1 1 d .
H17 H 0.0711 -0.2283 -0.0197 0.068 Uiso 1 1 calc R
C18 C 0.1297(3) -0.1757(4) 0.0652(3) 0.0521(13) Uani 1 1 d .
H18 H 0.1649 -0.2065 0.0597 0.063 Uiso 1 1 calc R
C19 C 0.1344(2) -0.1179(3) 0.1216(2) 0.0389(10) Uani 1 1 d .
H19 H 0.1727 -0.1101 0.1543 0.047 Uiso 1 1 calc R
C20 C 0.16136(16) 0.0428(3) 0.24281(19) 0.0258(8) Uani 1 1 d .
C21 C 0.1757(2) 0.1490(3) 0.2281(3) 0.0394(11) Uani 1 1 d .
H21 H 0.1457 0.1933 0.1989 0.047 Uiso 1 1 calc R
C22 C 0.2351(2) 0.1887(4) 0.2573(3) 0.0521(13) Uani 1 1 d .
H22 H 0.2451 0.2607 0.2482 0.062 Uiso 1 1 calc R
C23 C 0.2788(2) 0.1244(4) 0.2989(3) 0.0541(14) Uani 1 1 d .
H23 H 0.3189 0.1515 0.3177 0.065 Uiso 1 1 calc R
C24 C 0.26457(19) 0.0200(5) 0.3137(3) 0.0510(13) Uani 1 1 d .
H24 H 0.2949 -0.0238 0.3428 0.061 Uiso 1 1 calc R
C25 C 0.20612(18) -0.0208(4) 0.2859(2) 0.0366(10) Uani 1 1 d .
H25 H 0.1966 -0.0923 0.2962 0.044 Uiso 1 1 calc R
C26 C 0.5466(3) 0.0662(4) 0.6154(3) 0.0573(14) Uani 1 1 d .
H26 H 0.5045 0.0956 0.6042 0.069 Uiso 1 1 calc R

loop_
_atom_site_aniso_label
_atom_site_aniso_U_11
_atom_site_aniso_U_22
_atom_site_aniso_U_33
_atom_site_aniso_U_23
_atom_site_aniso_U_13
_atom_site_aniso_U_12
Au 0.02106(7) 0.02189(8) 0.02706(8) 0.00249(5) 0.00720(5) 0.00356(5)
Fe 0.0170(3) 0.0179(3) 0.0244(4) 0.000 0.0041(3) 0.000
Cl1 0.1562(19) 0.0546(10) 0.0660(11) -0.0099(8) 0.0057(12) 0.0160(11)
Cl2 0.0827(10) 0.0694(10) 0.0457(8) 0.0012(7) 0.0194(7) 0.0116(8)
Cl3 0.1047(14) 0.0795(11) 0.0643(11) 0.0199(9) 0.0335(10) 0.0184(10)
S1 0.0253(4) 0.0220(4) 0.0326(5) -0.0012(4) 0.0032(4) 0.0045(4)
P1 0.0186(4) 0.0211(4) 0.0255(5) 0.0000(4) 0.0069(4) 0.0017(3)
O1 0.0337(15) 0.0217(14) 0.048(2) 0.0042(12) -0.0015(14) 0.0001(12)
O2 0.087(3) 0.0248(19) 0.099(4) 0.006(2) -0.039(3) -0.008(2)
O3 0.120(4) 0.055(3) 0.097(4) -0.029(3) 0.004(3) 0.040(3)
N1 0.0247(16) 0.0244(17) 0.056(3) 0.0031(16) 0.0025(16) 0.0004(13)
N2 0.067(3) 0.029(2) 0.070(4) -0.015(2) -0.031(3) 0.010(2)
C1 0.0255(18) 0.0206(17) 0.031(2) 0.0051(15) 0.0059(16) 0.0015(14)
C2 0.0229(17) 0.0254(19) 0.043(3) 0.0052(17) 0.0005(17) 0.0044(15)
C3 0.049(3) 0.030(2) 0.053(3) 0.006(2) 0.023(2) 0.006(2)
C4 0.057(3) 0.029(2) 0.051(3) 0.010(2) 0.010(3) -0.003(2)
C5 0.035(2) 0.028(2) 0.046(3) -0.0038(19) -0.009(2) 0.0061(18)
C6 0.051(3) 0.048(3) 0.056(3) -0.010(3) 0.015(3) 0.010(2)
C7 0.046(3) 0.043(3) 0.047(3) 0.009(2) 0.016(2) 0.003(2)
C8 0.049(3) 0.027(2) 0.059(3) 0.002(2) -0.009(2) -0.011(2)
C9 0.0165(15) 0.0216(16) 0.0270(19) 0.0023(14) 0.0044(13) 0.0019(13)
C10 0.0191(15) 0.0223(17) 0.0266(19) -0.0011(14) 0.0032(14) -0.0011(13)
C11 0.0266(18) 0.0298(19) 0.029(2) 0.0057(16) 0.0025(16) -0.0005(16)
C12 0.0251(18) 0.0221(18) 0.038(2) 0.0057(16) 0.0037(16) 0.0046(15)
C13 0.0168(15) 0.0253(18) 0.035(2) -0.0015(16) 0.0071(15) 0.0049(14)
C14 0.033(2) 0.0267(19) 0.027(2) 0.0015(15) 0.0128(17) 0.0010(16)
C15 0.043(2) 0.043(2) 0.029(2) 0.0001(19) 0.0071(19) -0.001(2)
C16 0.068(4) 0.048(3) 0.027(2) -0.005(2) 0.005(2) -0.008(2)
C17 0.103(5) 0.043(3) 0.031(3) -0.006(2) 0.033(3) -0.003(3)
C18 0.079(4) 0.044(3) 0.047(3) -0.006(2) 0.038(3) 0.006(3)
C19 0.042(2) 0.041(2) 0.040(3) -0.0024(19) 0.021(2) 0.0028(19)
C20 0.0224(17) 0.0270(18) 0.030(2) -0.0046(15) 0.0112(15) -0.0013(14)
C21 0.035(2) 0.029(2) 0.056(3) 0.0035(19) 0.018(2) -0.0041(17)
C22 0.048(3) 0.040(3) 0.074(4) -0.008(3) 0.027(3) -0.021(2)
C23 0.030(2) 0.060(3) 0.071(4) -0.017(3) 0.016(2) -0.019(2)
C24 0.022(2) 0.067(3) 0.056(3) 0.001(3) 0.002(2) -0.006(2)
C25 0.0218(18) 0.038(2) 0.047(3) 0.0067(19) 0.0079(18) 0.0017(17)
C26 0.069(4) 0.051(3) 0.047(3) 0.002(2) 0.013(3) 0.024(3)

loop_
_atom_type_symbol
_atom_type_description
_atom_type_scat_dispersion_real
_atom_type_scat_dispersion_imag
_atom_type_scat_source
C C 0.0033 0.0016 'International Tables Vol C Tables 4.2.6.8 and 6.1.1.4'
H H 0.0000 0.0000 'International Tables Vol C Tables 4.2.6.8 and 6.1.1.4'
Au Au -2.0133 8.8022 'International Tables Vol C Tables 4.2.6.8 and 6.1.1.4'
Fe Fe 0.3463 0.8444 'International Tables Vol C Tables 4.2.6.8 and 6.1.1.4'
N N 0.0061 0.0033 'International Tables Vol C Tables 4.2.6.8 and 6.1.1.4'
O O 0.0106 0.0060 'International Tables Vol C Tables 4.2.6.8 and 6.1.1.4'
P P 0.1023 0.0942 'International Tables Vol C Tables 4.2.6.8 and 6.1.1.4'
S S 0.1246 0.1234 'International Tables Vol C Tables 4.2.6.8 and 6.1.1.4'
Cl Cl 0.1484 0.1585 'International Tables Vol C Tables 4.2.6.8 and 6.1.1.4'

loop_
_geom_angle_atom_site_label_1
_geom_angle_atom_site_label_2
_geom_angle_atom_site_label_3
_geom_angle
_geom_angle_site_symmetry_1
_geom_angle_site_symmetry_3
P1 Au S1 174.73(4) . .
P1 Au Au 101.73(3) . 2
S1 Au Au 83.33(3) . 2
C9 Fe C9 125.39(19) 2 .
C9 Fe C13 41.67(14) 2 2
C9 Fe C13 163.25(16) . 2
C9 Fe C13 163.25(16) 2 .
C9 Fe C13 41.67(14) . .
C13 Fe C13 153.5(2) 2 .
C9 Fe C10 108.31(14) 2 .
C9 Fe C10 40.97(15) . .
C13 Fe C10 125.59(16) 2 .
C13 Fe C10 68.81(15) . .
C9 Fe C10 40.97(15) 2 2
C9 Fe C10 108.31(14) . 2
C13 Fe C10 68.82(15) 2 2
C13 Fe C10 125.59(16) . 2
C10 Fe C10 122.6(2) . 2
C9 Fe C12 68.98(14) 2 2
C9 Fe C12 155.60(16) . 2
C13 Fe C12 40.17(16) 2 2
C13 Fe C12 119.21(16) . 2
C10 Fe C12 161.26(16) . 2
C10 Fe C12 68.36(15) 2 2
C9 Fe C12 155.60(16) 2 .
C9 Fe C12 68.98(14) . .
C13 Fe C12 119.21(16) 2 .
C13 Fe C12 40.17(16) . .
C10 Fe C12 68.36(15) . .
C10 Fe C12 161.26(16) 2 .
C12 Fe C12 106.0(2) 2 .
C9 Fe C11 68.92(15) 2 2
C9 Fe C11 121.09(16) . 2
C13 Fe C11 68.22(17) 2 2
C13 Fe C11 107.02(16) . 2
C10 Fe C11 157.36(16) . 2
C10 Fe C11 40.64(14) 2 2
C12 Fe C11 40.55(16) 2 2
C12 Fe C11 123.67(16) . 2
C9 Fe C11 121.09(16) 2 .
C9 Fe C11 68.92(15) . .
C13 Fe C11 107.02(16) 2 .
C13 Fe C11 68.22(17) . .
C10 Fe C11 40.64(14) . .
C10 Fe C11 157.36(16) 2 .
C12 Fe C11 123.67(16) 2 .
C12 Fe C11 40.55(16) . .
C11 Fe C11 160.3(2) 2 .
C1 S1 Au 105.63(13) . .
C9 P1 C20 103.82(17) . .
C9 P1 C14 102.35(17) . .
C20 P1 C14 106.62(18) . .
C9 P1 Au 118.36(12) . .
C20 P1 Au 113.03(12) . .
C14 P1 Au 111.49(13) . .
C1 O1 C8 115.0(3) . .
C1 N1 C2 121.7(4) . .
O2 N2 O3 123.2(5) . .
O2 N2 C5 118.8(6) . .
O3 N2 C5 118.0(6) . .
N1 C1 O1 119.7(3) . .
N1 C1 S1 126.3(3) . .
O1 C1 S1 114.0(3) . .
C3 C2 C7 118.3(4) . .
C3 C2 N1 121.2(4) . .
C7 C2 N1 120.2(4) . .
C2 C3 C4 120.7(5) . .
C2 C3 H3 119.7 . .
C4 C3 H3 119.7 . .
C5 C4 C3 119.3(5) . .
C5 C4 H4 120.3 . .
C3 C4 H4 120.3 . .
C4 C5 C6 121.6(5) . .
C4 C5 N2 118.7(5) . .
C6 C5 N2 119.7(5) . .
C5 C6 C7 119.1(5) . .
C5 C6 H6 120.5 . .
C7 C6 H6 120.5 . .
C2 C7 C6 121.0(5) . .
C2 C7 H7 119.5 . .
C6 C7 H7 119.5 . .
O1 C8 H8A 109.5 . .
O1 C8 H8B 109.5 . .
H8A C8 H8B 109.5 . .
O1 C8 H8C 109.5 . .
H8A C8 H8C 109.5 . .
H8B C8 H8C 109.5 . .
C10 C9 C13 106.8(3) . .
C10 C9 P1 126.1(3) . .
C13 C9 P1 127.1(3) . .
C10 C9 Fe 70.0(2) . .
C13 C9 Fe 69.5(2) . .
P1 C9 Fe 125.32(19) . .
C11 C10 C9 108.5(3) . .
C11 C10 Fe 70.2(2) . .
C9 C10 Fe 69.0(2) . .
C11 C10 H10 125.7 . .
C9 C10 H10 125.7 . .
Fe C10 H10 126.6 . .
C12 C11 C10 107.9(4) . .
C12 C11 Fe 69.9(2) . .
C10 C11 Fe 69.1(2) . .
C12 C11 H11 126.0 . .
C10 C11 H11 126.0 . .
Fe C11 H11 126.5 . .
C13 C12 C11 108.2(3) . .
C13 C12 Fe 69.0(2) . .
C11 C12 Fe 69.6(2) . .
C13 C12 H12 125.9 . .
C11 C12 H12 125.9 . .
Fe C12 H12 127.1 . .
C12 C13 C9 108.5(4) . .
C12 C13 Fe 70.8(2) . .
C9 C13 Fe 68.9(2) . .
C12 C13 H13 125.8 . .
C9 C13 H13 125.8 . .
Fe C13 H13 126.1 . .
C15 C14 C19 119.3(4) . .
C15 C14 P1 118.9(3) . .
C19 C14 P1 121.6(3) . .
C14 C15 C16 119.8(5) . .
C14 C15 H15 120.1 . .
C16 C15 H15 120.1 . .
C17 C16 C15 120.1(5) . .
C17 C16 H16 120.0 . .
C15 C16 H16 120.0 . .
C16 C17 C18 120.9(5) . .
C16 C17 H17 119.5 . .
C18 C17 H17 119.5 . .
C19 C18 C17 120.3(5) . .
C19 C18 H18 119.9 . .
C17 C18 H18 119.9 . .
C18 C19 C14 119.6(5) . .
C18 C19 H19 120.2 . .
C14 C19 H19 120.2 . .
C25 C20 C21 119.5(4) . .
C25 C20 P1 122.2(3) . .
C21 C20 P1 118.4(3) . .
C20 C21 C22 119.1(4) . .
C20 C21 H21 120.5 . .
C22 C21 H21 120.5 . .
C23 C22 C21 120.6(4) . .
C23 C22 H22 119.7 . .
C21 C22 H22 119.7 . .
C22 C23 C24 120.3(4) . .
C22 C23 H23 119.8 . .
C24 C23 H23 119.8 . .
C25 C24 C23 120.3(5) . .
C25 C24 H24 119.9 . .
C23 C24 H24 119.9 . .
C20 C25 C24 120.3(4) . .
C20 C25 H25 119.9 . .
C24 C25 H25 119.9 . .
Cl3 C26 Cl2 110.1(3) . .
Cl3 C26 Cl1 110.0(3) . .
Cl2 C26 Cl1 110.2(3) . .
Cl3 C26 H26 108.8 . .
Cl2 C26 H26 108.8 . .
Cl1 C26 H26 108.8 . .

loop_
_geom_bond_atom_site_label_1
_geom_bond_atom_site_label_2
_geom_bond_distance
_geom_bond_site_symmetry_2
Au P1 2.2651(9) .
Au S1 2.3274(9) .
Au Au 2.9765(3) 2
Fe C9 2.024(3) 2
Fe C9 2.024(3) .
Fe C13 2.032(3) 2
Fe C13 2.032(3) .
Fe C10 2.037(4) .
Fe C10 2.037(4) 2
Fe C12 2.055(4) 2
Fe C12 2.055(4) .
Fe C11 2.051(4) 2
Fe C11 2.051(4) .
Cl1 C26 1.762(6) .
Cl2 C26 1.747(6) .
Cl3 C26 1.740(6) .
S1 C1 1.747(4) .
P1 C9 1.798(4) .
P1 C20 1.811(4) .
P1 C14 1.810(4) .
O1 C1 1.356(4) .
O1 C8 1.452(5) .
O2 N2 1.216(7) .
O3 N2 1.222(7) .
N1 C1 1.260(5) .
N1 C2 1.397(5) .
N2 C5 1.458(6) .
C2 C3 1.376(6) .
C2 C7 1.380(7) .
C3 C4 1.387(6) .
C3 H3 0.9400 .
C4 C5 1.352(7) .
C4 H4 0.9400 .
C5 C6 1.359(8) .
C6 C7 1.379(7) .
C6 H6 0.9400 .
C7 H7 0.9400 .
C8 H8A 0.9700 .
C8 H8B 0.9700 .
C8 H8C 0.9700 .
C9 C10 1.421(5) .
C9 C13 1.442(5) .
C10 C11 1.419(5) .
C10 H10 0.9400 .
C11 C12 1.423(6) .
C11 H11 0.9400 .
C12 C13 1.404(6) .
C12 H12 0.9400 .
C13 H13 0.9400 .
C14 C15 1.400(6) .
C14 C19 1.400(6) .
C15 C16 1.392(7) .
C15 H15 0.9400 .
C16 C17 1.375(8) .
C16 H16 0.9400 .
C17 C18 1.368(8) .
C17 H17 0.9400 .
C18 C19 1.394(7) .
C18 H18 0.9400 .
C19 H19 0.9400 .
C20 C25 1.380(5) .
C20 C21 1.394(5) .
C21 C22 1.396(6) .
C21 H21 0.9400 .
C22 C23 1.358(8) .
C22 H22 0.9400 .
C23 C24 1.373(7) .
C23 H23 0.9400 .
C24 C25 1.377(6) .
C24 H24 0.9400 .
C25 H25 0.9400 .
C26 H26 0.9900 .
